data_7055690
loop_
_publ_author_name
'Hong, Min'
'Chang, Guoliang'
'Li, Rui'
'Niu, Meiju'

_publ_section_title
;
 Anti-proliferative activity and DNA/BSA interactions of five mono- or
 di-organotin(iv) compounds derived from
 2-hydroxy-N&#x2032;-[(2-hydroxy-3-methoxyphenyl)methylidene]-benzohydrazone
;
_journal_issue 9
_journal_name_full 'New J. Chem.'
_journal_page_first 7889
_journal_paper_doi 10.1039/C6NJ00525J
_journal_volume 40
_journal_year 2016
_chemical_formula_sum 'C34 H36 N4 O8 Sn2'
_chemical_formula_weight 866.05
_chemical_name_systematic
; 
 ? 
;
_space_group_IT_number 60
_symmetry_cell_setting orthorhombic
_symmetry_space_group_name_Hall '-P 2n 2ab'
_symmetry_space_group_name_H-M 'P b c n'
_atom_sites_solution_hydrogens geom
_atom_sites_solution_primary direct
_atom_sites_solution_secondary difmap
_audit_creation_method SHELXL-97
_audit_update_record
;
2016-07-11 deposited with the CCDC.
2016-07-15 downloaded from the CCDC.
;
_cell_angle_alpha 90.00
_cell_angle_beta 90.00
_cell_angle_gamma 90.00
_cell_formula_units_Z 4
_cell_length_a 24.8432(19)
_cell_length_b 10.1733(9)
_cell_length_c 13.1461(11)
_cell_measurement_reflns_used 3771
_cell_measurement_temperature 298(2)
_cell_measurement_theta_max 25.493
_cell_measurement_theta_min 2.661
_cell_volume 3322.5(5)
_computing_cell_refinement 'Bruker SMART'
_computing_data_collection 'Bruker SMART'
_computing_data_reduction 'Bruker SAINT'
_computing_molecular_graphics 'Bruker SHELXTL'
_computing_publication_material 'Bruker SHELXTL'
_computing_structure_refinement 'SHELXL-97 (Sheldrick, 1997)'
_computing_structure_solution 'SHELXS-97 (Sheldrick, 1990)'
_diffrn_ambient_temperature 298(2)
_diffrn_measured_fraction_theta_full 0.998
_diffrn_measured_fraction_theta_max 0.998
_diffrn_measurement_device_type 'CCD area detector'
_diffrn_measurement_method 'phi and omega scans'
_diffrn_radiation_monochromator graphite
_diffrn_radiation_source 'fine-focus sealed tube'
_diffrn_radiation_type MoK\a
_diffrn_radiation_wavelength 0.71073
_diffrn_reflns_av_R_equivalents 0.0747
_diffrn_reflns_av_unetI/netI 0.0535
_diffrn_reflns_limit_h_max 29
_diffrn_reflns_limit_h_min -24
_diffrn_reflns_limit_k_max 11
_diffrn_reflns_limit_k_min -12
_diffrn_reflns_limit_l_max 15
_diffrn_reflns_limit_l_min -14
_diffrn_reflns_number 15638
_diffrn_reflns_theta_full 25.02
_diffrn_reflns_theta_max 25.02
_diffrn_reflns_theta_min 2.66
_exptl_absorpt_coefficient_mu 1.562
_exptl_absorpt_correction_T_max 0.7995
_exptl_absorpt_correction_T_min 0.5400
_exptl_absorpt_correction_type multi-scan
_exptl_absorpt_process_details sadabs
_exptl_crystal_colour yellow
_exptl_crystal_density_diffrn 1.731
_exptl_crystal_density_method 'not measured'
_exptl_crystal_description bolck
_exptl_crystal_F_000 1728
_exptl_crystal_size_max 0.45
_exptl_crystal_size_mid 0.18
_exptl_crystal_size_min 0.15
_refine_diff_density_max 0.938
_refine_diff_density_min -0.697
_refine_diff_density_rms 0.112
_refine_ls_extinction_method none
_refine_ls_goodness_of_fit_ref 1.038
_refine_ls_hydrogen_treatment constr
_refine_ls_matrix_type full
_refine_ls_number_parameters 221
_refine_ls_number_reflns 2929
_refine_ls_number_restraints 0
_refine_ls_restrained_S_all 1.038
_refine_ls_R_factor_all 0.0712
_refine_ls_R_factor_gt 0.0362
_refine_ls_shift/su_max 0.003
_refine_ls_shift/su_mean 0.000
_refine_ls_structure_factor_coef Fsqd
_refine_ls_weighting_details 'calc w=1/[\s^2^(Fo^2^)+(0.0290P)^2^+5.6907P] where P=(Fo^2^+2Fc^2^)/3'
_refine_ls_weighting_scheme calc
_refine_ls_wR_factor_gt 0.0746
_refine_ls_wR_factor_ref 0.0896
_reflns_number_gt 1953
_reflns_number_total 2929
_reflns_threshold_expression >2sigma(I)
_cod_data_source_file c6nj00525j2.cif
_cod_data_source_block 150629f
_cod_depositor_comments
;
The following automatic conversions were performed:

'_symmetry_cell_setting' value 'Orthorhombic' changed to
'orthorhombic' according to
/usr/data/users/saulius/crontab/automatic-downloads/rss-feeds/RSC/lib/dictionaries/cif_core.dic
dictionary named 'cif_core.dic' version 2.4.2 from 2011-04-26.

Automatic conversion script
Id: cif_fix_values 4268 2015-11-12 08:31:59Z antanas 

 Adding full bibliography for 7055687--7055691.cif.
;
_cod_original_sg_symbol_H-M 'Pbcn '
_cod_database_code 7055690

loop_
_symmetry_equiv_pos_as_xyz
'x, y, z'
'-x+1/2, -y+1/2, z+1/2'
'-x, y, -z+1/2'
'x+1/2, -y+1/2, -z'
'-x, -y, -z'
'x-1/2, y-1/2, -z-1/2'
'x, -y, z-1/2'
'-x-1/2, y-1/2, z'

loop_
_atom_site_label
_atom_site_type_symbol
_atom_site_fract_x
_atom_site_fract_y
_atom_site_fract_z
_atom_site_U_iso_or_equiv
_atom_site_adp_type
_atom_site_occupancy
_atom_site_symmetry_multiplicity
_atom_site_calc_flag
_atom_site_refinement_flags
Sn1 Sn 0.049570(13) 0.14473(3) 0.97843(3) 0.03075(14) Uani 1 1 d .
O1 O 0.10950(16) 0.6409(4) 0.8177(4) 0.0653(14) Uani 1 1 d .
H1 H 0.0848 0.5903 0.8308 0.098 Uiso 1 1 calc R
O2 O 0.11992(13) 0.2749(3) 0.9655(3) 0.0432(10) Uani 1 1 d .
O3 O -0.03426(12) 0.0938(3) 0.9423(3) 0.0359(9) Uani 1 1 d .
O4 O -0.12896(13) -0.0257(3) 0.9270(3) 0.0419(10) Uani 1 1 d .
N1 N 0.06527(17) 0.4270(4) 0.8882(3) 0.0370(11) Uani 1 1 d .
N2 N 0.02408(17) 0.3362(4) 0.9061(4) 0.0350(11) Uani 1 1 d .
C1 C 0.2112(2) 0.4218(5) 0.9264(5) 0.0413(14) Uani 1 1 d .
H1A H 0.2142 0.3432 0.9620 0.050 Uiso 1 1 calc R
C2 C 0.2573(2) 0.4910(5) 0.9030(5) 0.0458(15) Uani 1 1 d .
H2 H 0.2909 0.4584 0.9216 0.055 Uiso 1 1 calc R
C3 C 0.2533(2) 0.6075(6) 0.8523(5) 0.0504(16) Uani 1 1 d .
H3 H 0.2843 0.6544 0.8362 0.060 Uiso 1 1 calc R
C4 C 0.2039(2) 0.6558(6) 0.8251(5) 0.0565(18) Uani 1 1 d .
H4 H 0.2017 0.7356 0.7909 0.068 Uiso 1 1 calc R
C5 C 0.1567(2) 0.5870(5) 0.8481(4) 0.0421(14) Uani 1 1 d .
C6 C 0.1599(2) 0.4663(5) 0.8981(4) 0.0328(13) Uani 1 1 d .
C7 C 0.1129(2) 0.3840(5) 0.9201(4) 0.0333(13) Uani 1 1 d .
C8 C -0.0237(2) 0.3769(5) 0.8864(4) 0.0384(14) Uani 1 1 d .
H8 H -0.0268 0.4638 0.8652 0.046 Uiso 1 1 calc R
C9 C -0.0731(2) 0.3034(5) 0.8931(4) 0.0339(13) Uani 1 1 d .
C10 C -0.1202(2) 0.3724(5) 0.8680(5) 0.0434(15) Uani 1 1 d .
H10 H -0.1177 0.4614 0.8529 0.052 Uiso 1 1 calc R
C11 C -0.1695(2) 0.3132(6) 0.8651(5) 0.0486(17) Uani 1 1 d .
H11 H -0.2003 0.3617 0.8502 0.058 Uiso 1 1 calc R
C12 C -0.1730(2) 0.1793(5) 0.8848(5) 0.0436(15) Uani 1 1 d .
H12 H -0.2061 0.1369 0.8814 0.052 Uiso 1 1 calc R
C13 C -0.12709(19) 0.1090(5) 0.9093(4) 0.0325(13) Uani 1 1 d .
C14 C -0.07630(19) 0.1676(5) 0.9167(4) 0.0319(12) Uani 1 1 d .
C15 C -0.1679(2) -0.0984(6) 0.8712(5) 0.0542(18) Uani 1 1 d .
H15A H -0.2023 -0.0909 0.9040 0.081 Uiso 1 1 calc R
H15B H -0.1575 -0.1892 0.8686 0.081 Uiso 1 1 calc R
H15C H -0.1704 -0.0642 0.8033 0.081 Uiso 1 1 calc R
C16 C 0.0784(2) 0.0383(5) 0.8529(4) 0.0433(15) Uani 1 1 d .
H16A H 0.1103 0.0798 0.8270 0.065 Uiso 1 1 calc R
H16B H 0.0514 0.0362 0.8007 0.065 Uiso 1 1 calc R
H16C H 0.0868 -0.0499 0.8735 0.065 Uiso 1 1 calc R
C17 C 0.0316(2) 0.2068(6) 1.1264(4) 0.0426(15) Uani 1 1 d .
H17A H 0.0349 0.1339 1.1724 0.064 Uiso 1 1 calc R
H17B H -0.0045 0.2402 1.1286 0.064 Uiso 1 1 calc R
H17C H 0.0563 0.2748 1.1462 0.064 Uiso 1 1 calc R

loop_
_atom_site_aniso_label
_atom_site_aniso_U_11
_atom_site_aniso_U_22
_atom_site_aniso_U_33
_atom_site_aniso_U_23
_atom_site_aniso_U_13
_atom_site_aniso_U_12
Sn1 0.0241(2) 0.0352(2) 0.0329(2) 0.00070(18) -0.00025(17) -0.00403(15)
O1 0.044(3) 0.051(3) 0.101(4) 0.032(3) -0.018(3) -0.005(2)
O2 0.027(2) 0.039(2) 0.064(3) 0.018(2) -0.0087(18) -0.0085(16)
O3 0.0213(19) 0.0378(19) 0.049(2) 0.0014(18) -0.0062(16) 0.0008(15)
O4 0.031(2) 0.043(2) 0.052(3) 0.0059(19) -0.0120(19) -0.0058(16)
N1 0.033(3) 0.033(2) 0.046(3) 0.006(2) -0.002(2) -0.005(2)
N2 0.031(2) 0.033(2) 0.041(3) 0.002(2) -0.003(2) -0.0063(19)
C1 0.037(3) 0.038(3) 0.048(4) 0.007(3) -0.003(3) -0.001(3)
C2 0.028(3) 0.051(3) 0.058(4) 0.005(3) 0.002(3) -0.010(3)
C3 0.037(4) 0.054(4) 0.060(4) 0.004(3) 0.002(3) -0.019(3)
C4 0.057(4) 0.048(4) 0.064(5) 0.022(3) -0.009(3) -0.019(3)
C5 0.036(3) 0.044(3) 0.046(4) 0.002(3) -0.007(3) -0.004(3)
C6 0.035(3) 0.031(3) 0.032(3) 0.001(2) -0.003(2) -0.007(2)
C7 0.031(3) 0.035(3) 0.035(4) 0.000(3) 0.002(3) -0.007(2)
C8 0.034(3) 0.036(3) 0.045(4) 0.005(3) -0.005(3) 0.001(2)
C9 0.026(3) 0.038(3) 0.038(4) -0.005(3) -0.002(2) -0.001(2)
C10 0.035(3) 0.042(3) 0.053(4) 0.006(3) -0.002(3) 0.007(3)
C11 0.023(3) 0.057(4) 0.066(5) 0.005(3) -0.008(3) 0.007(3)
C12 0.015(3) 0.057(4) 0.059(4) 0.007(3) -0.003(3) 0.001(2)
C13 0.018(3) 0.044(3) 0.036(4) 0.004(3) -0.003(2) -0.002(2)
C14 0.026(3) 0.044(3) 0.026(3) -0.001(2) -0.001(2) 0.002(2)
C15 0.046(4) 0.056(4) 0.061(5) 0.004(3) -0.022(3) -0.016(3)
C16 0.033(3) 0.055(4) 0.042(4) -0.004(3) 0.009(3) 0.001(3)
C17 0.034(3) 0.051(3) 0.043(4) -0.005(3) 0.000(3) -0.004(3)

loop_
_atom_type_symbol
_atom_type_description
_atom_type_scat_dispersion_real
_atom_type_scat_dispersion_imag
_atom_type_scat_source
C C 0.0033 0.0016 'International Tables Vol C Tables 4.2.6.8 and 6.1.1.4'
H H 0.0000 0.0000 'International Tables Vol C Tables 4.2.6.8 and 6.1.1.4'
N N 0.0061 0.0033 'International Tables Vol C Tables 4.2.6.8 and 6.1.1.4'
O O 0.0106 0.0060 'International Tables Vol C Tables 4.2.6.8 and 6.1.1.4'
Sn Sn -0.6537 1.4246 'International Tables Vol C Tables 4.2.6.8 and 6.1.1.4'

loop_
_geom_angle_atom_site_label_1
_geom_angle_atom_site_label_2
_geom_angle_atom_site_label_3
_geom_angle
C17 Sn1 C16 163.4(2)
C17 Sn1 O3 94.03(17)
C16 Sn1 O3 91.84(18)
C17 Sn1 O2 93.41(18)
C16 Sn1 O2 88.76(18)
O3 Sn1 O2 151.41(13)
C17 Sn1 N2 94.09(19)
C16 Sn1 N2 102.10(19)
O3 Sn1 N2 81.16(14)
O2 Sn1 N2 70.79(14)
C5 O1 H1 109.5
C7 O2 Sn1 116.9(3)
C14 O3 Sn1 131.8(3)
C13 O4 C15 116.7(4)
C7 N1 N2 112.4(4)
C8 N2 N1 115.4(4)
C8 N2 Sn1 128.5(4)
N1 N2 Sn1 115.8(3)
C2 C1 C6 122.1(5)
C2 C1 H1A 119.0
C6 C1 H1A 119.0
C3 C2 C1 119.5(5)
C3 C2 H2 120.2
C1 C2 H2 120.2
C2 C3 C4 120.3(5)
C2 C3 H3 119.9
C4 C3 H3 119.9
C3 C4 C5 121.0(6)
C3 C4 H4 119.5
C5 C4 H4 119.5
O1 C5 C6 123.0(5)
O1 C5 C4 117.4(5)
C6 C5 C4 119.6(5)
C5 C6 C1 117.4(5)
C5 C6 C7 123.3(5)
C1 C6 C7 119.2(5)
O2 C7 N1 123.9(4)
O2 C7 C6 118.7(5)
N1 C7 C6 117.4(5)
N2 C8 C9 127.5(5)
N2 C8 H8 116.3
C9 C8 H8 116.3
C10 C9 C14 119.5(5)
C10 C9 C8 115.9(5)
C14 C9 C8 124.5(5)
C11 C10 C9 122.3(5)
C11 C10 H10 118.9
C9 C10 H10 118.9
C10 C11 C12 118.8(5)
C10 C11 H11 120.6
C12 C11 H11 120.6
C13 C12 C11 120.0(5)
C13 C12 H12 120.0
C11 C12 H12 120.0
C12 C13 O4 121.4(4)
C12 C13 C14 122.6(5)
O4 C13 C14 116.0(4)
O3 C14 C13 119.1(4)
O3 C14 C9 124.2(4)
C13 C14 C9 116.7(4)
O4 C15 H15A 109.5
O4 C15 H15B 109.5
H15A C15 H15B 109.5
O4 C15 H15C 109.5
H15A C15 H15C 109.5
H15B C15 H15C 109.5
Sn1 C16 H16A 109.5
Sn1 C16 H16B 109.5
H16A C16 H16B 109.5
Sn1 C16 H16C 109.5
H16A C16 H16C 109.5
H16B C16 H16C 109.5
Sn1 C17 H17A 109.5
Sn1 C17 H17B 109.5
H17A C17 H17B 109.5
Sn1 C17 H17C 109.5
H17A C17 H17C 109.5
H17B C17 H17C 109.5

loop_
_geom_bond_atom_site_label_1
_geom_bond_atom_site_label_2
_geom_bond_distance
Sn1 C17 2.094(5)
Sn1 C16 2.100(5)
Sn1 O3 2.198(3)
Sn1 O2 2.199(3)
Sn1 N2 2.258(4)
O1 C5 1.355(6)
O1 H1 0.8200
O2 C7 1.273(6)
O3 C14 1.329(6)
O4 C13 1.391(6)
O4 C15 1.422(6)
N1 C7 1.329(6)
N1 N2 1.399(5)
N2 C8 1.284(6)
C1 C2 1.379(7)
C1 C6 1.402(7)
C1 H1A 0.9300
C2 C3 1.363(8)
C2 H2 0.9300
C3 C4 1.369(8)
C3 H3 0.9300
C4 C5 1.399(7)
C4 H4 0.9300
C5 C6 1.396(7)
C6 C7 1.466(6)
C8 C9 1.440(7)
C8 H8 0.9300
C9 C10 1.402(7)
C9 C14 1.419(7)
C10 C11 1.367(7)
C10 H10 0.9300
C11 C12 1.389(7)
C11 H11 0.9300
C12 C13 1.384(7)
C12 H12 0.9300
C13 C14 1.399(7)
C15 H15A 0.9600
C15 H15B 0.9600
C15 H15C 0.9600
C16 H16A 0.9600
C16 H16B 0.9600
C16 H16C 0.9600
C17 H17A 0.9600
C17 H17B 0.9600
C17 H17C 0.9600
